data_7131521
loop_
_publ_author_name
'Moinet, Eric C.'
'Tardif, Olivier'
'Maichle-M&#xf6;ssmer, C&#xe4;cilia'
'Anwander, Reiner'

_publ_section_title
;
 Triisobutylaluminium-promoted formation of lanthanide hydrides.
;
_journal_issue 35
_journal_name_full 'Chemical communications (Cambridge, England)'
_journal_page_first 5261
_journal_page_last 5264
_journal_paper_doi 10.1039/d3cc01330h
_journal_volume 59
_journal_year 2023
_chemical_formula_sum 'C95 H120 Al2 La3 N Si2'
_chemical_formula_weight 1802.78
_chemical_properties_physical Air-sensitive,Moisture-sensitive
_space_group_crystal_system monoclinic
_space_group_IT_number 11
_space_group_name_Hall '-P 2yb'
_space_group_name_H-M_alt 'P 1 21/m 1'
_atom_sites_solution_hydrogens mixed
_audit_creation_method SHELXL-2014/7
_audit_update_record
;
2023-03-16 deposited with the CCDC.	2023-04-05 downloaded from the CCDC.
;
_cell_angle_alpha 90
_cell_angle_beta 89.983(2)
_cell_angle_gamma 90
_cell_formula_units_Z 2
_cell_length_a 9.0290(7)
_cell_length_b 28.770(2)
_cell_length_c 16.0887(13)
_cell_measurement_reflns_used 6192
_cell_measurement_temperature 100(2)
_cell_measurement_theta_max 24.93
_cell_measurement_theta_min 2.255
_cell_volume 4179.3(6)
_computing_cell_refinement 'SAINT V8.38A (Bruker AXS Inc., 2017)'
_computing_data_collection 'APEX3 v2017.3-0 (Bruker AXS)'
_computing_data_reduction 'SAINT V8.38A (Bruker AXS Inc., 2017)'
_computing_structure_refinement 'SHELXL-2014/7 (Sheldrick, 2014)'
_computing_structure_solution 'XT, VERSION 2014/5,SHELXS-13 (Sheldrick 2008)'
_diffrn_ambient_temperature 100(2)
_diffrn_measured_fraction_theta_full 0.998
_diffrn_measured_fraction_theta_max 0.995
_diffrn_measurement_device_type 'Bruker APEX II DUO'
_diffrn_measurement_method 'omega scans'
_diffrn_radiation_type MoK\a
_diffrn_radiation_wavelength 0.71073
_diffrn_reflns_av_R_equivalents 0.0689
_diffrn_reflns_av_unetI/netI 0.0675
_diffrn_reflns_Laue_measured_fraction_full 0.998
_diffrn_reflns_Laue_measured_fraction_max 0.995
_diffrn_reflns_limit_h_max 9
_diffrn_reflns_limit_h_min -11
_diffrn_reflns_limit_k_max 35
_diffrn_reflns_limit_k_min -35
_diffrn_reflns_limit_l_max 19
_diffrn_reflns_limit_l_min -19
_diffrn_reflns_number 36003
_diffrn_reflns_point_group_measured_fraction_full 0.998
_diffrn_reflns_point_group_measured_fraction_max 0.995
_diffrn_reflns_theta_full 25.242
_diffrn_reflns_theta_max 26.390
_diffrn_reflns_theta_min 1.266
_diffrn_source 'ImuS-focus sealed tube'
_exptl_absorpt_coefficient_mu 1.601
_exptl_absorpt_correction_type multi-scan
_exptl_absorpt_process_details 'sadabs V2012/1 (Bruker AXS Inc.)'
_exptl_crystal_colour orange
_exptl_crystal_density_diffrn 1.433
_exptl_crystal_description block
_exptl_crystal_F_000 1844
_exptl_crystal_size_max 0.079
_exptl_crystal_size_mid 0.068
_exptl_crystal_size_min 0.048
_exptl_transmission_factor_max 0.7454
_exptl_transmission_factor_min 0.6076
_refine_diff_density_max 3.259
_refine_diff_density_min -3.027
_refine_diff_density_rms 0.185
_refine_ls_extinction_method none
_refine_ls_goodness_of_fit_ref 1.035
_refine_ls_hydrogen_treatment mixed
_refine_ls_matrix_type full
_refine_ls_number_parameters 715
_refine_ls_number_reflns 8677
_refine_ls_number_restraints 2175
_refine_ls_restrained_S_all 0.937
_refine_ls_R_factor_all 0.1027
_refine_ls_R_factor_gt 0.0738
_refine_ls_shift/su_max 0.007
_refine_ls_shift/su_mean 0.000
_refine_ls_structure_factor_coef Fsqd
_refine_ls_weighting_details 'w=1/[\s^2^(Fo^2^)+(0.0914P)^2^+36.5539P] where P=(Fo^2^+2Fc^2^)/3'
_refine_ls_weighting_scheme calc
_refine_ls_wR_factor_gt 0.1838
_refine_ls_wR_factor_ref 0.2022
_reflns_Friedel_coverage 0.000
_reflns_number_gt 6521
_reflns_number_total 8677
_reflns_threshold_expression 'I > 2\s(I)'
_cod_data_source_file d3cc01330h2.cif
_cod_data_source_block 3-4_em385_Mono_a
_cod_depositor_comments 'Adding full bibliography for 7131521--7131525.cif.'
_cod_original_cell_volume 4179.2(6)
_cod_original_sg_symbol_H-M 'P 21/m'
_cod_database_code 7131521
_shelx_shelxl_version_number 2014/7
_shelx_space_group_comment
;
The symmetry employed for this shelxl refinement is uniquely defined
by the following loop, which should always be used as a source of
symmetry information in preference to the above space-group names.
They are only intended as comments.
;
_shelx_estimated_absorpt_t_min 0.884
_shelx_estimated_absorpt_t_max 0.927

loop_
_space_group_symop_operation_xyz
'x, y, z'
'-x, y+1/2, -z'
'-x, -y, -z'
'x, -y-1/2, z'

loop_
_atom_site_label
_atom_site_type_symbol
_atom_site_fract_x
_atom_site_fract_y
_atom_site_fract_z
_atom_site_U_iso_or_equiv
_atom_site_adp_type
_atom_site_occupancy
_atom_site_site_symmetry_order
_atom_site_calc_flag
_atom_site_refinement_flags_posn
_atom_site_refinement_flags_adp
_atom_site_refinement_flags_occupancy
_atom_site_disorder_assembly
_atom_site_disorder_group
C1 C 1.2420(12) 0.2909(3) 0.3729(6) 0.066(3) Uani 1 1 d DG U . . .
C2 C 1.1242(13) 0.2758(3) 0.4216(6) 0.062(3) Uani 1 1 d G U . . .
C3 C 1.0378(11) 0.3080(4) 0.4642(6) 0.069(3) Uani 1 1 d G U . . .
H3 H 0.9573 0.2977 0.4975 0.083 Uiso 1 1 calc R U . . .
C4 C 1.0692(13) 0.3552(3) 0.4581(6) 0.071(3) Uani 1 1 d G U . . .
H4 H 1.0102 0.3771 0.4872 0.086 Uiso 1 1 calc R U . . .
C5 C 1.1871(14) 0.3702(3) 0.4094(7) 0.071(3) Uani 1 1 d G U . . .
H5 H 1.2086 0.4024 0.4052 0.085 Uiso 1 1 calc R U . . .
C6 C 1.2735(12) 0.3380(4) 0.3668(6) 0.070(3) Uani 1 1 d G U . . .
H6 H 1.3540 0.3483 0.3335 0.084 Uiso 1 1 calc R U . . .
C25 C 0.563(3) 0.2761(4) 0.5898(14) 0.042(3) Uani 0.517(9) 1 d G U P A 1
C26 C 0.458(2) 0.3087(7) 0.5649(12) 0.044(3) Uani 0.517(9) 1 d G U P A 1
H26 H 0.3664 0.2988 0.5423 0.053 Uiso 0.517(9) 1 calc R U P A 1
C27 C 0.488(2) 0.3559(6) 0.5731(13) 0.044(3) Uani 0.517(9) 1 d G U P A 1
H27 H 0.4168 0.3782 0.5561 0.053 Uiso 0.517(9) 1 calc R U P A 1
C28 C 0.623(3) 0.3704(5) 0.6062(15) 0.044(4) Uani 0.517(9) 1 d G U P A 1
H28 H 0.6431 0.4026 0.6118 0.053 Uiso 0.517(9) 1 calc R U P A 1
C29 C 0.727(2) 0.3378(7) 0.6311(12) 0.043(3) Uani 0.517(9) 1 d G U P A 1
H29 H 0.8190 0.3477 0.6537 0.052 Uiso 0.517(9) 1 calc R U P A 1
C30 C 0.697(2) 0.2906(6) 0.6229(13) 0.043(3) Uani 0.517(9) 1 d G U P A 1
C32 C 0.168(3) 0.2902(7) 0.7085(11) 0.035(3) Uani 0.517(9) 1 d G U P A 1
C33 C 0.166(3) 0.3376(7) 0.6915(9) 0.034(3) Uani 0.517(9) 1 d G U P A 1
H33 H 0.1516 0.3482 0.6362 0.041 Uiso 0.517(9) 1 calc R U P A 1
C34 C 0.186(4) 0.3695(5) 0.7554(12) 0.037(3) Uani 0.517(9) 1 d G U P A 1
H34 H 0.1849 0.4019 0.7438 0.044 Uiso 0.517(9) 1 calc R U P A 1
C35 C 0.207(3) 0.3540(6) 0.8364(10) 0.036(3) Uani 0.517(9) 1 d G U P A 1
H35 H 0.2209 0.3758 0.8801 0.043 Uiso 0.517(9) 1 calc R U P A 1
C36 C 0.209(2) 0.3066(7) 0.8534(9) 0.035(3) Uani 0.517(9) 1 d G U P A 1
H36 H 0.2234 0.2960 0.9087 0.042 Uiso 0.517(9) 1 calc R U P A 1
C37 C 0.189(3) 0.2747(5) 0.7894(13) 0.035(3) Uani 0.517(9) 1 d G U P A 1
C7 C 1.318(3) 0.2500 0.3455(14) 0.069(4) Uani 1 2 d DS TU P . .
H7 H 1.4062 0.2500 0.3134 0.082 Uiso 1 2 calc R U P . .
C8 C 1.1882(13) 0.2089(4) 0.1018(6) 0.073(3) Uani 1 1 d DG U . . .
C9 C 1.2198(11) 0.1616(4) 0.1019(7) 0.075(3) Uani 1 1 d G U . . .
H9 H 1.3117 0.1508 0.1231 0.090 Uiso 1 1 calc R U . . .
C10 C 1.1169(14) 0.1301(3) 0.0710(7) 0.083(3) Uani 1 1 d G U . . .
H10 H 1.1385 0.0978 0.0710 0.100 Uiso 1 1 calc R U . . .
C11 C 0.9823(12) 0.1459(4) 0.0399(6) 0.084(3) Uani 1 1 d G U . . .
H11 H 0.9120 0.1244 0.0188 0.101 Uiso 1 1 calc R U . . .
C12 C 0.9507(11) 0.1932(4) 0.0398(6) 0.084(3) Uani 1 1 d G U . . .
H12 H 0.8587 0.2040 0.0186 0.101 Uiso 1 1 calc R U . . .
C13 C 1.0536(15) 0.2247(3) 0.0708(7) 0.074(3) Uani 1 1 d G U . . .
C14 C 1.267(3) 0.2500 0.1235(12) 0.074(4) Uani 1 2 d DS TU P . .
H14 H 1.3611 0.2500 0.1496 0.088 Uiso 1 2 calc R U P . .
C15 C 0.9094(16) 0.3435(5) 0.2627(11) 0.067(3) Uani 1 1 d . U . . .
H15A H 0.8805 0.3763 0.2632 0.080 Uiso 0.573(18) 1 calc R U P B 1
H15B H 0.9751 0.3371 0.3098 0.080 Uiso 0.573(18) 1 calc R U P B 1
H15C H 0.9612 0.3364 0.2107 0.080 Uiso 0.573(18) 1 calc R U P B 1
H15D H 0.9454 0.3309 0.3156 0.080 Uiso 0.427(18) 1 calc R U P B 2
H15E H 0.9914 0.3451 0.2229 0.080 Uiso 0.427(18) 1 calc R U P B 2
H15F H 0.8691 0.3747 0.2717 0.080 Uiso 0.427(18) 1 calc R U P B 2
H1 H 0.487(10) 0.410(4) 0.742(8) 0.05(3) Uiso 1 1 d . . . . .
H2 H 0.530(14) 0.2500 0.777(8) 0.06(6) Uiso 1 2 d DS . P . .
La1 La 0.48192(5) 0.32657(2) 0.75017(6) 0.02607(16) Uani 1 1 d D U . . .
La2 La 1.06173(14) 0.2500 0.24684(11) 0.0628(4) Uani 1 2 d S TU P B .
Al2 Al 0.4693(4) 0.46581(10) 0.7510(5) 0.0538(8) Uani 1 1 d . U . . .
N1 N 0.809(2) 0.2500 0.2692(9) 0.064(3) Uani 1 2 d S TU P . .
C16 C 0.672(5) 0.3136(11) 0.3888(16) 0.065(7) Uani 0.573(18) 1 d . U P B 1
H16A H 0.7542 0.3056 0.4255 0.097 Uiso 0.573(18) 1 calc R U P B 1
H16B H 0.5867 0.2936 0.4013 0.097 Uiso 0.573(18) 1 calc R U P B 1
H16C H 0.6437 0.3462 0.3976 0.097 Uiso 0.573(18) 1 calc R U P B 1
C17 C 0.602(4) 0.3199(11) 0.1856(16) 0.059(6) Uani 0.573(18) 1 d . U P B 1
H17A H 0.6566 0.3357 0.1411 0.089 Uiso 0.573(18) 1 calc R U P B 1
H17B H 0.5246 0.3406 0.2069 0.089 Uiso 0.573(18) 1 calc R U P B 1
H17C H 0.5567 0.2915 0.1636 0.089 Uiso 0.573(18) 1 calc R U P B 1
C24 C 0.796(5) 0.2500 0.836(2) 0.038(6) Uani 0.517(9) 2 d S TU P A 1
H24 H 0.8828 0.2500 0.8033 0.045 Uiso 0.517(9) 2 calc R U P A 1
C23 C 0.582(2) 0.2731(5) 0.9010(12) 0.034(4) Uani 0.517(9) 1 d G U P A 1
C22 C 0.480(2) 0.3046(7) 0.9321(11) 0.038(4) Uani 0.517(9) 1 d G U P A 1
H22 H 0.3892 0.2937 0.9554 0.046 Uiso 0.517(9) 1 calc R U P A 1
C21 C 0.509(2) 0.3520(6) 0.9291(14) 0.040(4) Uani 0.517(9) 1 d G U P A 1
H21 H 0.4385 0.3735 0.9503 0.048 Uiso 0.517(9) 1 calc R U P A 1
C20 C 0.641(3) 0.3679(5) 0.8950(16) 0.041(5) Uani 0.517(9) 1 d G U P A 1
H20 H 0.6608 0.4003 0.8930 0.049 Uiso 0.517(9) 1 calc R U P A 1
C19 C 0.744(2) 0.3365(8) 0.8640(12) 0.040(5) Uani 0.517(9) 1 d G U P A 1
H19 H 0.8339 0.3473 0.8407 0.048 Uiso 0.517(9) 1 calc R U P A 1
C18 C 0.714(2) 0.2890(7) 0.8670(12) 0.043(5) Uani 0.517(9) 1 d G U P A 1
C31 C 0.781(5) 0.2500 0.6367(19) 0.037(5) Uani 0.517(9) 2 d S TU P A 1
H31 H 0.8824 0.2500 0.6533 0.045 Uiso 0.517(9) 2 calc R U P A 1
C38 C 0.159(4) 0.2500 0.661(2) 0.035(6) Uani 0.517(9) 2 d S TU P A 1
H38 H 0.1475 0.2500 0.6023 0.042 Uiso 0.517(9) 2 calc R U P A 1
Si1 Si 0.7322(12) 0.3046(4) 0.2714(6) 0.054(3) Uani 0.573(18) 1 d . U P B 1
C16A C 0.591(6) 0.3170(16) 0.286(2) 0.073(8) Uani 0.427(18) 1 d . U P B 2
H16D H 0.5367 0.3433 0.2619 0.110 Uiso 0.427(18) 1 calc R U P B 2
H16E H 0.6236 0.3250 0.3421 0.110 Uiso 0.427(18) 1 calc R U P B 2
H16F H 0.5263 0.2897 0.2880 0.110 Uiso 0.427(18) 1 calc R U P B 2
C17A C 0.670(6) 0.3145(17) 0.130(2) 0.073(9) Uani 0.427(18) 1 d . U P B 2
H17D H 0.5861 0.3354 0.1401 0.109 Uiso 0.427(18) 1 calc R U P B 2
H17E H 0.6335 0.2852 0.1064 0.109 Uiso 0.427(18) 1 calc R U P B 2
H17F H 0.7388 0.3291 0.0908 0.109 Uiso 0.427(18) 1 calc R U P B 2
C24A C 0.463(5) 0.2500 0.941(2) 0.035(6) Uani 0.483(9) 2 d S TU P A 2
H24A H 0.3661 0.2500 0.9648 0.042 Uiso 0.483(9) 2 calc R U P A 2
C23A C 0.565(2) 0.2929(6) 0.9166(13) 0.038(4) Uani 0.483(9) 1 d G U P A 2
C22A C 0.546(2) 0.3406(7) 0.9257(14) 0.042(4) Uani 0.483(9) 1 d G U P A 2
H22A H 0.4693 0.3523 0.9600 0.050 Uiso 0.483(9) 1 calc R U P A 2
C21A C 0.640(3) 0.3712(5) 0.8845(15) 0.041(5) Uani 0.483(9) 1 d G U P A 2
H21A H 0.6274 0.4038 0.8908 0.049 Uiso 0.483(9) 1 calc R U P A 2
C20A C 0.753(2) 0.3541(6) 0.8343(12) 0.036(4) Uani 0.483(9) 1 d G U P A 2
H20A H 0.8173 0.3750 0.8062 0.043 Uiso 0.483(9) 1 calc R U P A 2
C19A C 0.772(2) 0.3064(7) 0.8252(11) 0.038(4) Uani 0.483(9) 1 d G U P A 2
H19A H 0.8490 0.2948 0.7908 0.045 Uiso 0.483(9) 1 calc R U P A 2
C18A C 0.678(3) 0.2759(5) 0.8663(13) 0.038(4) Uani 0.483(9) 1 d G U P A 2
C31A C 0.503(5) 0.2500 0.546(2) 0.044(6) Uani 0.483(9) 2 d S TU P A 2
H31A H 0.4319 0.2500 0.5023 0.053 Uiso 0.483(9) 2 calc R U P A 2
C30A C 0.771(2) 0.3103(7) 0.6539(11) 0.042(4) Uani 0.483(9) 1 d G U P A 2
H30A H 0.8569 0.3031 0.6851 0.050 Uiso 0.483(9) 1 calc R U P A 2
C29A C 0.733(2) 0.3565(6) 0.6393(12) 0.041(5) Uani 0.483(9) 1 d G U P A 2
H29A H 0.7936 0.3807 0.6604 0.049 Uiso 0.483(9) 1 calc R U P A 2
C28A C 0.607(3) 0.3671(5) 0.5937(13) 0.042(5) Uani 0.483(9) 1 d G U P A 2
H28A H 0.5810 0.3986 0.5837 0.051 Uiso 0.483(9) 1 calc R U P A 2
C27A C 0.518(2) 0.3316(7) 0.5628(12) 0.053(5) Uani 0.483(9) 1 d G U P A 2
H27A H 0.4317 0.3389 0.5316 0.063 Uiso 0.483(9) 1 calc R U P A 2
C26A C 0.556(3) 0.2855(6) 0.5774(14) 0.042(5) Uani 0.483(9) 1 d G U P A 2
C25A C 0.682(3) 0.2748(5) 0.6230(14) 0.043(3) Uani 0.483(9) 1 d G U P A 2
C32A C 0.191(4) 0.2768(11) 0.723(2) 0.048(5) Uani 0.483(9) 1 d . U P A 2
C33A C 0.181(3) 0.3066(12) 0.666(2) 0.045(5) Uani 0.483(9) 1 d . U P A 2
H33A H 0.1735 0.2966 0.6100 0.054 Uiso 0.483(9) 1 calc R U P A 2
C34A C 0.183(4) 0.3544(11) 0.684(2) 0.046(5) Uani 0.483(9) 1 d . U P A 2
H34A H 0.1857 0.3766 0.6405 0.055 Uiso 0.483(9) 1 calc R U P A 2
C35A C 0.179(5) 0.3686(10) 0.767(2) 0.049(5) Uani 0.483(9) 1 d . U P A 2
H35A H 0.1743 0.4009 0.7788 0.059 Uiso 0.483(9) 1 calc R U P A 2
C36A C 0.183(4) 0.3362(12) 0.834(2) 0.049(5) Uani 0.483(9) 1 d . U P A 2
H36A H 0.1801 0.3448 0.8907 0.059 Uiso 0.483(9) 1 calc R U P A 2
C37A C 0.191(5) 0.2837(13) 0.802(2) 0.044(5) Uani 0.483(9) 1 d . U P A 2
C38A C 0.187(5) 0.2500 0.865(3) 0.043(7) Uani 0.483(9) 2 d S TU P A 2
H38A H 0.1830 0.2500 0.9237 0.052 Uiso 0.483(9) 2 calc R U P A 2
Si2A Si 0.757(2) 0.3038(6) 0.2195(10) 0.067(4) Uani 0.427(18) 1 d . U P B 2
C1_1 C 0.317(7) 0.4890(14) 0.826(3) 0.091(7) Uani 0.363(13) 1 d D U P C 1
H1A_1 H 0.2235 0.4779 0.8005 0.109 Uiso 0.363(13) 1 calc R U P C 1
H1AB_1 H 0.3300 0.4699 0.8766 0.109 Uiso 0.363(13) 1 calc R U P C 1
C2_1 C 0.277(5) 0.5355(13) 0.859(3) 0.097(7) Uani 0.363(13) 1 d D U P C 1
H2_1 H 0.2056 0.5501 0.8194 0.116 Uiso 0.363(13) 1 calc R U P C 1
C3_1 C 0.413(6) 0.5646(17) 0.860(4) 0.101(10) Uani 0.363(13) 1 d D U P C 1
H3A_1 H 0.3897 0.5956 0.8819 0.151 Uiso 0.363(13) 1 calc R U P C 1
H3B_1 H 0.4882 0.5500 0.8957 0.151 Uiso 0.363(13) 1 calc R U P C 1
H3C_1 H 0.4521 0.5675 0.8035 0.151 Uiso 0.363(13) 1 calc R U P C 1
C4_1 C 0.204(7) 0.5342(17) 0.942(3) 0.099(10) Uani 0.363(13) 1 d D U P C 1
H4A_1 H 0.1809 0.5659 0.9602 0.148 Uiso 0.363(13) 1 calc R U P C 1
H4B_1 H 0.1124 0.5160 0.9387 0.148 Uiso 0.363(13) 1 calc R U P C 1
H4C_1 H 0.2709 0.5196 0.9826 0.148 Uiso 0.363(13) 1 calc R U P C 1
C1_2 C 0.659(4) 0.493(2) 0.708(3) 0.098(7) Uani 0.363(13) 1 d D U P C 1
H1A_2 H 0.6593 0.4887 0.6471 0.118 Uiso 0.363(13) 1 calc R U P C 1
H1AB_2 H 0.6553 0.5268 0.7187 0.118 Uiso 0.363(13) 1 calc R U P C 1
C2_2 C 0.805(4) 0.4760(13) 0.740(3) 0.102(7) Uani 0.363(13) 1 d D U P C 1
H2_2 H 0.8000 0.4416 0.7479 0.122 Uiso 0.363(13) 1 calc R U P C 1
C3_2 C 0.827(6) 0.499(2) 0.822(2) 0.111(9) Uani 0.363(13) 1 d D U P C 1
H3A_2 H 0.9219 0.4892 0.8455 0.167 Uiso 0.363(13) 1 calc R U P C 1
H3B_2 H 0.8273 0.5329 0.8143 0.167 Uiso 0.363(13) 1 calc R U P C 1
H3C_2 H 0.7464 0.4903 0.8594 0.167 Uiso 0.363(13) 1 calc R U P C 1
C4_2 C 0.929(4) 0.487(2) 0.681(3) 0.104(9) Uani 0.363(13) 1 d D U P C 1
H4A_2 H 0.9114 0.4714 0.6275 0.157 Uiso 0.363(13) 1 calc R U P C 1
H4B_2 H 0.9337 0.5207 0.6719 0.157 Uiso 0.363(13) 1 calc R U P C 1
H4C_2 H 1.0229 0.4762 0.7043 0.157 Uiso 0.363(13) 1 calc R U P C 1
C1_3 C 0.394(4) 0.4800(10) 0.643(3) 0.053(5) Uani 0.363(13) 1 d D U P C 1
H1A_3 H 0.4716 0.4726 0.6014 0.063 Uiso 0.363(13) 1 calc R U P C 1
H1AB_3 H 0.3090 0.4590 0.6315 0.063 Uiso 0.363(13) 1 calc R U P C 1
C2_3 C 0.343(3) 0.5284(10) 0.627(2) 0.051(5) Uani 0.363(13) 1 d D U P C 1
H2_3 H 0.2905 0.5396 0.6783 0.061 Uiso 0.363(13) 1 calc R U P C 1
C3_3 C 0.477(3) 0.5586(10) 0.614(2) 0.048(6) Uani 0.363(13) 1 d D U P C 1
H3A_3 H 0.4456 0.5907 0.6041 0.073 Uiso 0.363(13) 1 calc R U P C 1
H3B_3 H 0.5402 0.5575 0.6637 0.073 Uiso 0.363(13) 1 calc R U P C 1
H3C_3 H 0.5331 0.5472 0.5661 0.073 Uiso 0.363(13) 1 calc R U P C 1
C4_3 C 0.242(4) 0.5340(14) 0.555(3) 0.066(8) Uani 0.363(13) 1 d D U P C 1
H4A_3 H 0.2146 0.5668 0.5492 0.099 Uiso 0.363(13) 1 calc R U P C 1
H4B_3 H 0.2929 0.5237 0.5042 0.099 Uiso 0.363(13) 1 calc R U P C 1
H4C_3 H 0.1531 0.5152 0.5634 0.099 Uiso 0.363(13) 1 calc R U P C 1
C1_4 C 0.368(4) 0.4737(8) 0.8559(18) 0.076(5) Uani 0.637(13) 1 d D U P C 2
H1A_4 H 0.2917 0.4489 0.8572 0.091 Uiso 0.637(13) 1 calc R U P C 2
H1AB_4 H 0.4414 0.4652 0.8989 0.091 Uiso 0.637(13) 1 calc R U P C 2
C2_4 C 0.293(3) 0.5155(8) 0.8883(16) 0.084(5) Uani 0.637(13) 1 d D U P C 2
H2_4 H 0.2238 0.5267 0.8440 0.100 Uiso 0.637(13) 1 calc R U P C 2
C3_4 C 0.405(4) 0.5531(9) 0.902(2) 0.101(8) Uani 0.637(13) 1 d D U P C 2
H3A_4 H 0.3550 0.5809 0.9239 0.151 Uiso 0.637(13) 1 calc R U P C 2
H3B_4 H 0.4785 0.5424 0.9428 0.151 Uiso 0.637(13) 1 calc R U P C 2
H3C_4 H 0.4538 0.5606 0.8498 0.151 Uiso 0.637(13) 1 calc R U P C 2
C4_4 C 0.203(4) 0.5089(11) 0.9656(18) 0.097(8) Uani 0.637(13) 1 d D U P C 2
H4A_4 H 0.1582 0.5385 0.9818 0.145 Uiso 0.637(13) 1 calc R U P C 2
H4B_4 H 0.1249 0.4860 0.9551 0.145 Uiso 0.637(13) 1 calc R U P C 2
H4C_4 H 0.2673 0.4977 1.0104 0.145 Uiso 0.637(13) 1 calc R U P C 2
C1_5 C 0.662(3) 0.4955(11) 0.780(2) 0.088(5) Uani 0.637(13) 1 d D U P C 2
H1A_5 H 0.6376 0.5261 0.8049 0.105 Uiso 0.637(13) 1 calc R U P C 2
H1AB_5 H 0.7050 0.4766 0.8256 0.105 Uiso 0.637(13) 1 calc R U P C 2
C2_5 C 0.786(2) 0.5043(7) 0.7211(16) 0.090(5) Uani 0.637(13) 1 d D U P C 2
H2_5 H 0.7424 0.5120 0.6656 0.108 Uiso 0.637(13) 1 calc R U P C 2
C3_5 C 0.871(3) 0.4596(7) 0.714(2) 0.092(7) Uani 0.637(13) 1 d D U P C 2
H3A_5 H 0.9534 0.4639 0.6750 0.138 Uiso 0.637(13) 1 calc R U P C 2
H3B_5 H 0.9087 0.4507 0.7683 0.138 Uiso 0.637(13) 1 calc R U P C 2
H3C_5 H 0.8048 0.4352 0.6927 0.138 Uiso 0.637(13) 1 calc R U P C 2
C4_5 C 0.884(2) 0.5433(7) 0.747(3) 0.100(7) Uani 0.637(13) 1 d D U P C 2
H4A_5 H 0.9626 0.5474 0.7054 0.150 Uiso 0.637(13) 1 calc R U P C 2
H4B_5 H 0.8257 0.5720 0.7507 0.150 Uiso 0.637(13) 1 calc R U P C 2
H4C_5 H 0.9280 0.5363 0.8009 0.150 Uiso 0.637(13) 1 calc R U P C 2
C1_6 C 0.327(3) 0.4738(7) 0.6412(17) 0.064(5) Uani 0.637(13) 1 d D U P C 2
H1A_6 H 0.3505 0.4474 0.6040 0.077 Uiso 0.637(13) 1 calc R U P C 2
H1AB_6 H 0.2241 0.4690 0.6606 0.077 Uiso 0.637(13) 1 calc R U P C 2
C2_6 C 0.325(3) 0.5157(6) 0.5885(13) 0.070(4) Uani 0.637(13) 1 d D U P C 2
H2_6 H 0.4254 0.5176 0.5631 0.084 Uiso 0.637(13) 1 calc R U P C 2
C3_6 C 0.307(3) 0.5589(7) 0.6375(16) 0.081(6) Uani 0.637(13) 1 d D U P C 2
H3A_6 H 0.3058 0.5857 0.5998 0.121 Uiso 0.637(13) 1 calc R U P C 2
H3B_6 H 0.2134 0.5577 0.6684 0.121 Uiso 0.637(13) 1 calc R U P C 2
H3C_6 H 0.3895 0.5619 0.6765 0.121 Uiso 0.637(13) 1 calc R U P C 2
C4_6 C 0.219(3) 0.5148(10) 0.5172(15) 0.078(7) Uani 0.637(13) 1 d D U P C 2
H4A_6 H 0.2258 0.5441 0.4864 0.117 Uiso 0.637(13) 1 calc R U P C 2
H4B_6 H 0.2433 0.4889 0.4802 0.117 Uiso 0.637(13) 1 calc R U P C 2
H4C_6 H 0.1175 0.5110 0.5382 0.117 Uiso 0.637(13) 1 calc R U P C 2

loop_
_atom_site_aniso_label
_atom_site_aniso_U_11
_atom_site_aniso_U_22
_atom_site_aniso_U_33
_atom_site_aniso_U_23
_atom_site_aniso_U_13
_atom_site_aniso_U_12
C1 0.091(6) 0.070(5) 0.037(5) -0.001(3) -0.008(4) 0.005(3)
C2 0.087(6) 0.068(5) 0.030(4) 0.001(4) -0.012(4) 0.008(4)
C3 0.090(7) 0.075(5) 0.042(5) -0.006(4) -0.011(5) 0.010(4)
C4 0.092(7) 0.075(5) 0.047(6) -0.005(4) -0.018(5) 0.009(4)
C5 0.089(7) 0.076(5) 0.047(6) -0.001(4) -0.021(5) 0.010(4)
C6 0.089(7) 0.071(5) 0.050(6) 0.002(3) -0.015(5) 0.005(3)
C25 0.068(6) 0.030(6) 0.030(6) 0.008(4) 0.020(4) 0.001(4)
C26 0.071(6) 0.031(6) 0.031(6) 0.006(4) 0.017(5) 0.002(4)
C27 0.067(7) 0.031(6) 0.034(6) 0.006(4) 0.019(5) 0.003(4)
C28 0.066(6) 0.033(6) 0.034(6) 0.003(4) 0.021(5) 0.003(4)
C29 0.064(6) 0.033(5) 0.032(6) 0.003(4) 0.023(5) 0.002(4)
C30 0.066(6) 0.032(5) 0.029(5) 0.003(4) 0.022(4) 0.002(3)
C32 0.021(6) 0.032(5) 0.051(6) 0.005(4) -0.003(5) 0.002(4)
C33 0.023(6) 0.032(5) 0.046(6) 0.004(4) -0.001(5) 0.003(4)
C34 0.033(6) 0.033(5) 0.046(5) 0.004(4) 0.000(4) 0.000(4)
C35 0.028(6) 0.035(6) 0.045(5) 0.005(4) 0.002(4) 0.001(4)
C36 0.019(6) 0.035(6) 0.050(6) 0.007(4) 0.000(5) 0.001(4)
C37 0.019(7) 0.036(6) 0.051(6) 0.006(4) -0.002(5) 0.003(5)
C7 0.089(7) 0.068(5) 0.049(7) 0.000 0.001(5) 0.000
C8 0.085(6) 0.099(6) 0.035(5) -0.002(3) 0.007(4) 0.000(3)
C9 0.083(7) 0.099(6) 0.043(6) -0.004(4) -0.001(5) -0.001(4)
C10 0.093(7) 0.104(7) 0.053(7) -0.003(5) -0.007(5) -0.007(5)
C11 0.093(7) 0.112(7) 0.048(6) -0.001(5) -0.005(5) -0.006(5)
C12 0.097(7) 0.112(7) 0.043(6) 0.001(5) 0.000(5) -0.005(5)
C13 0.086(6) 0.106(6) 0.032(5) -0.002(4) 0.009(4) 0.003(4)
C14 0.087(7) 0.099(7) 0.035(7) 0.000 0.003(5) 0.000
C15 0.080(6) 0.070(6) 0.051(8) 0.002(6) 0.014(6) -0.002(5)
La1 0.0241(2) 0.0327(2) 0.0214(3) 0.0006(4) 0.0028(9) -0.00051(18)
La2 0.0816(8) 0.0748(7) 0.0319(6) 0.000 0.0223(11) 0.000
Al2 0.0488(17) 0.0372(14) 0.075(2) 0.004(3) 0.003(4) -0.0023(13)
N1 0.083(6) 0.071(5) 0.038(8) 0.000 0.007(5) 0.000
C16 0.088(16) 0.065(14) 0.041(9) -0.005(8) 0.022(9) -0.015(11)
C17 0.067(10) 0.074(14) 0.036(9) 0.011(9) 0.009(8) -0.004(9)
C24 0.042(10) 0.047(9) 0.024(13) 0.000 -0.016(9) 0.000
C23 0.048(8) 0.041(8) 0.013(9) -0.007(6) -0.016(6) -0.004(5)
C22 0.053(9) 0.048(8) 0.014(7) -0.006(5) -0.013(6) -0.002(6)
C21 0.040(7) 0.045(8) 0.036(6) -0.006(5) -0.001(5) 0.004(5)
C20 0.041(8) 0.048(8) 0.033(9) 0.001(6) -0.010(7) -0.001(6)
C19 0.033(8) 0.047(8) 0.039(11) 0.000(6) -0.017(7) -0.004(5)
C18 0.045(8) 0.046(8) 0.036(10) -0.001(6) -0.010(7) -0.002(5)
C31 0.063(10) 0.033(8) 0.016(12) 0.000 0.023(8) 0.000
C38 0.017(13) 0.034(8) 0.054(9) 0.000 -0.005(8) 0.000
Si1 0.062(5) 0.067(4) 0.033(5) -0.002(3) 0.007(3) -0.001(3)
C16A 0.091(11) 0.087(16) 0.041(13) 0.014(11) 0.004(10) 0.002(10)
C17A 0.085(16) 0.09(2) 0.043(10) 0.012(10) 0.002(9) -0.005(14)
C24A 0.048(11) 0.047(9) 0.011(10) 0.000 -0.005(9) 0.000
C23A 0.045(8) 0.047(7) 0.022(8) 0.000(5) -0.008(6) -0.002(5)
C22A 0.052(9) 0.046(7) 0.027(8) 0.001(5) -0.004(7) -0.003(6)
C21A 0.048(8) 0.047(7) 0.028(9) 0.004(6) -0.006(7) -0.006(6)
C20A 0.037(7) 0.053(8) 0.018(8) 0.000(6) -0.017(6) -0.009(6)
C19A 0.034(7) 0.055(8) 0.024(8) -0.002(6) -0.017(6) -0.006(6)
C18A 0.040(8) 0.046(7) 0.027(8) -0.005(6) -0.010(6) -0.005(5)
C31A 0.071(12) 0.038(8) 0.023(11) 0.000 0.020(10) 0.000
C30A 0.061(9) 0.036(7) 0.027(9) 0.003(6) 0.032(7) 0.003(6)
C29A 0.063(10) 0.031(8) 0.029(9) 0.005(6) 0.033(8) 0.000(6)
C28A 0.068(10) 0.035(7) 0.024(10) 0.004(6) 0.031(8) 0.004(6)
C27A 0.082(10) 0.036(7) 0.040(10) 0.006(6) 0.016(8) 0.001(6)
C26A 0.071(8) 0.034(7) 0.022(9) 0.004(5) 0.022(7) 0.001(5)
C25A 0.066(6) 0.032(5) 0.029(5) 0.003(4) 0.022(4) 0.002(3)
C32A 0.032(12) 0.043(8) 0.068(9) -0.001(6) -0.010(7) 0.007(7)
C33A 0.020(11) 0.046(8) 0.069(9) -0.002(6) -0.011(8) 0.006(7)
C34A 0.027(12) 0.044(9) 0.068(9) 0.001(6) -0.011(8) 0.009(7)
C35A 0.033(11) 0.044(8) 0.069(9) 0.001(6) -0.007(8) 0.005(7)
C36A 0.037(12) 0.042(8) 0.068(9) -0.001(6) -0.003(8) 0.002(7)
C37A 0.022(12) 0.043(8) 0.066(9) 0.001(6) -0.008(7) 0.003(6)
C38A 0.029(16) 0.039(9) 0.062(11) 0.000 -0.008(9) 0.000
Si2A 0.088(7) 0.072(6) 0.042(7) 0.009(5) 0.002(6) 0.000(5)
C1_1 0.100(12) 0.072(13) 0.099(11) -0.007(10) 0.030(10) 0.003(10)
C2_1 0.112(12) 0.073(13) 0.105(12) -0.009(10) 0.031(11) 0.005(10)
C3_1 0.116(13) 0.081(16) 0.105(19) 0.000(14) 0.025(13) -0.001(12)
C4_1 0.124(18) 0.065(18) 0.108(13) -0.010(12) 0.037(13) 0.003(15)
C1_2 0.063(7) 0.109(15) 0.124(14) 0.010(13) 0.010(8) -0.014(8)
C2_2 0.064(8) 0.114(14) 0.128(14) 0.008(13) 0.008(8) -0.012(8)
C3_2 0.078(15) 0.124(19) 0.131(14) 0.003(14) 0.006(10) -0.011(13)
C4_2 0.063(10) 0.12(2) 0.127(16) 0.011(16) 0.006(11) -0.012(11)
C1_3 0.043(9) 0.042(10) 0.074(8) 0.009(7) 0.011(7) 0.009(8)
C2_3 0.040(9) 0.042(10) 0.071(9) 0.009(7) 0.012(8) 0.008(8)
C3_3 0.042(10) 0.044(11) 0.059(14) 0.010(10) 0.009(10) 0.006(9)
C4_3 0.059(12) 0.055(15) 0.084(11) 0.016(10) -0.004(10) 0.003(11)
C1_4 0.101(11) 0.048(10) 0.078(8) -0.001(7) 0.020(8) 0.019(8)
C2_4 0.116(11) 0.054(10) 0.081(9) -0.003(7) 0.020(9) 0.028(8)
C3_4 0.132(13) 0.068(11) 0.101(15) -0.006(10) 0.018(12) 0.014(10)
C4_4 0.135(15) 0.069(14) 0.087(10) -0.005(9) 0.031(11) 0.022(12)
C1_5 0.064(6) 0.090(10) 0.110(11) -0.006(9) 0.004(7) -0.019(6)
C2_5 0.067(7) 0.083(9) 0.119(12) -0.004(9) 0.010(7) -0.016(6)
C3_5 0.064(10) 0.081(9) 0.131(17) -0.004(10) 0.014(11) -0.019(7)
C4_5 0.068(9) 0.084(9) 0.149(16) -0.010(12) 0.004(12) -0.014(7)
C1_6 0.058(9) 0.059(9) 0.075(8) 0.009(6) 0.006(7) 0.002(7)
C2_6 0.065(9) 0.063(9) 0.083(8) 0.015(6) -0.001(7) -0.003(7)
C3_6 0.078(14) 0.069(9) 0.095(11) 0.006(8) -0.016(11) 0.008(8)
C4_6 0.078(11) 0.065(13) 0.091(10) 0.013(9) -0.010(9) 0.000(10)

loop_
_atom_type_symbol
_atom_type_description
_atom_type_scat_dispersion_real
_atom_type_scat_dispersion_imag
_atom_type_scat_source
C C 0.0033 0.0016 'International Tables Vol C Tables 4.2.6.8 and 6.1.1.4'
H H 0.0000 0.0000 'International Tables Vol C Tables 4.2.6.8 and 6.1.1.4'
Al Al 0.0645 0.0514 'International Tables Vol C Tables 4.2.6.8 and 6.1.1.4'
La La -0.2871 2.4523 'International Tables Vol C Tables 4.2.6.8 and 6.1.1.4'
N N 0.0061 0.0033 'International Tables Vol C Tables 4.2.6.8 and 6.1.1.4'
Si Si 0.0817 0.0704 'International Tables Vol C Tables 4.2.6.8 and 6.1.1.4'

loop_
_geom_angle_atom_site_label_1
_geom_angle_atom_site_label_2
_geom_angle_atom_site_label_3
_geom_angle
_geom_angle_site_symmetry_1
_geom_angle_site_symmetry_3
_geom_angle_publ_flag
C2 C1 C6 120.0 . . ?
C2 C1 C7 106.5(10) . . ?
C6 C1 C7 133.1(11) . . ?
C2 C1 La2 80.6(4) . . ?
C6 C1 La2 117.9(5) . . ?
C7 C1 La2 73.4(11) . . ?
C3 C2 C1 120.0 . . ?
C3 C2 C2 131.7 . 4_565 ?
C1 C2 C2 108.1 . 4_565 ?
C3 C2 La2 121.8(5) . . ?
C1 C2 La2 71.9(4) . . ?
C2 C2 La2 75.5(4) 4_565 . ?
C2 C3 C4 120.0 . . ?
C2 C3 H3 120.0 . . ?
C4 C3 H3 120.0 . . ?
C5 C4 C3 120.0 . . ?
C5 C4 H4 120.0 . . ?
C3 C4 H4 120.0 . . ?
C4 C5 C6 120.0 . . ?
C4 C5 H5 120.0 . . ?
C6 C5 H5 120.0 . . ?
C5 C6 C1 120.0 . . ?
C5 C6 H6 120.0 . . ?
C1 C6 H6 120.0 . . ?
C26 C25 C30 120.0 . . ?
C26 C25 C25 132.5(7) . 4_565 ?
C30 C25 C25 107.5(7) . 4_565 ?
C26 C25 La1 76.1(6) . . ?
C30 C25 La1 75.0(6) . . ?
C25 C25 La1 118.5(3) 4_565 . ?
C27 C26 C25 120.0 . . ?
C27 C26 La1 74.2(8) . . ?
C25 C26 La1 77.5(7) . . ?
C27 C26 H26 120.0 . . ?
C25 C26 H26 120.0 . . ?
La1 C26 H26 119.3 . . ?
C26 C27 C28 120.0 . . ?
C26 C27 La1 79.1(8) . . ?
C28 C27 La1 74.6(7) . . ?
C26 C27 H27 120.0 . . ?
C28 C27 H27 120.0 . . ?
La1 C27 H27 117.1 . . ?
C29 C28 C27 120.0 . . ?
C29 C28 La1 77.0(7) . . ?
C27 C28 La1 78.1(7) . . ?
C29 C28 H28 120.0 . . ?
C27 C28 H28 120.0 . . ?
La1 C28 H28 115.5 . . ?
C30 C29 C28 120.0 . . ?
C30 C29 La1 79.0(8) . . ?
C28 C29 La1 75.6(7) . . ?
C30 C29 H29 120.0 . . ?
C28 C29 H29 120.0 . . ?
La1 C29 H29 116.1 . . ?
C29 C30 C25 120.0 . . ?
C29 C30 C31 134(2) . . ?
C25 C30 C31 106(2) . . ?
C29 C30 La1 74.0(8) . . ?
C25 C30 La1 78.5(7) . . ?
C31 C30 La1 121.7(15) . . ?
C38 C32 C33 135(2) . . ?
C38 C32 C37 105(2) . . ?
C33 C32 C37 120.0 . . ?
C38 C32 La1 117.0(19) . . ?
C33 C32 La1 73.8(10) . . ?
C37 C32 La1 77.2(7) . . ?
C34 C33 C32 120.0 . . ?
C34 C33 La1 73.5(9) . . ?
C32 C33 La1 80.0(10) . . ?
C34 C33 H33 120.0 . . ?
C32 C33 H33 120.0 . . ?
La1 C33 H33 117.2 . . ?
C33 C34 C35 120.0 . . ?
C33 C34 La1 79.6(8) . . ?
C35 C34 La1 76.5(7) . . ?
C33 C34 H34 120.0 . . ?
C35 C34 H34 120.0 . . ?
La1 C34 H34 114.5 . . ?
C34 C35 C36 120.0 . . ?
C34 C35 La1 76.2(7) . . ?
C36 C35 La1 79.7(10) . . ?
C34 C35 H35 120.0 . . ?
C36 C35 H35 120.0 . . ?
La1 C35 H35 114.6 . . ?
C35 C36 C37 120.0 . . ?
C35 C36 La1 73.4(10) . . ?
C37 C36 La1 79.9(8) . . ?
C35 C36 H36 120.0 . . ?
C37 C36 H36 120.0 . . ?
La1 C36 H36 117.5 . . ?
C36 C37 C32 120.0 . . ?
C36 C37 C37 131.3 . 4_565 ?
C32 C37 C37 108.7 . 4_565 ?
C36 C37 La1 74.0(8) . . ?
C32 C37 La1 76.9(7) . . ?
C37 C37 La1 118.7(9) 4_565 . ?
C1 C7 C1 110.6(17) . 4_565 ?
C1 C7 La2 77.3(11) . . ?
C1 C7 La2 77.3(11) 4_565 . ?
C1 C7 H7 124.7 . . ?
C1 C7 H7 124.7 4_565 . ?
La2 C7 H7 112.7 . . ?
C9 C8 C13 120.0 . . ?
C9 C8 C14 135.3(12) . . ?
C13 C8 C14 104.6(12) . . ?
C9 C8 La2 119.1(5) . . ?
C13 C8 La2 79.0(5) . . ?
C14 C8 La2 69.8(10) . . ?
C8 C9 C10 120.0 . . ?
C8 C9 H9 120.0 . . ?
C10 C9 H9 120.0 . . ?
C11 C10 C9 120.0 . . ?
C11 C10 H10 120.0 . . ?
C9 C10 H10 120.0 . . ?
C12 C11 C10 120.0 . . ?
C12 C11 H11 120.0 . . ?
C10 C11 H11 120.0 . . ?
C11 C12 C13 120.0 . . ?
C11 C12 H12 120.0 . . ?
C13 C12 H12 120.0 . . ?
C12 C13 C8 120.0 . . ?
C12 C13 C13 130.7 . 4_565 ?
C8 C13 C13 109.1 . 4_565 ?
C12 C13 La2 121.7(5) . . ?
C8 C13 La2 73.2(5) . . ?
C13 C13 La2 75.6(4) 4_565 . ?
C8 C14 C8 112(2) . 4_565 ?
C8 C14 La2 80.8(10) . . ?
C8 C14 La2 80.8(10) 4_565 . ?
C8 C14 H14 123.8 . . ?
C8 C14 H14 123.8 4_565 . ?
La2 C14 H14 106.8 . . ?
Si1 C15 H15A 109.5 . . ?
Si1 C15 H15B 109.5 . . ?
H15A C15 H15B 109.5 . . ?
Si1 C15 H15C 109.5 . . ?
H15A C15 H15C 109.5 . . ?
H15B C15 H15C 109.5 . . ?
Si2A C15 H15D 109.5 . . ?
Si2A C15 H15E 109.5 . . ?
H15D C15 H15E 109.5 . . ?
Si2A C15 H15F 109.5 . . ?
H15D C15 H15F 109.5 . . ?
H15E C15 H15F 109.5 . . ?
C21A La1 C20A 27.7(2) . . ?
C21A La1 C22A 27.7(2) . . ?
C20A La1 C22A 48.9(3) . . ?
C21A La1 C19A 48.7(3) . . ?
C20A La1 C19A 27.49(17) . . ?
C22A La1 C19A 56.7(3) . . ?
C21A La1 C23A 48.7(3) . . ?
C20A La1 C23A 56.7(3) . . ?
C22A La1 C23A 27.45(19) . . ?
C19A La1 C23A 48.3(3) . . ?
C28 La1 C29 27.38(19) . . ?
C21A La1 C18A 56.7(3) . . ?
C20A La1 C18A 48.4(3) . . ?
C22A La1 C18A 48.4(3) . . ?
C19A La1 C18A 27.25(18) . . ?
C23A La1 C18A 27.23(19) . . ?
C28 La1 C34 103.6(6) . . ?
C29 La1 C34 130.9(5) . . ?
C28 La1 C35 128.4(6) . . ?
C29 La1 C35 155.3(6) . . ?
C34 La1 C35 27.3(2) . . ?
C28 La1 C27 27.25(18) . . ?
C29 La1 C27 48.0(3) . . ?
C34 La1 C27 85.7(5) . . ?
C35 La1 C27 113.0(5) . . ?
C28 La1 C21 128.5(4) . . ?
C29 La1 C21 122.7(5) . . ?
C34 La1 C21 86.7(5) . . ?
C35 La1 C21 63.2(5) . . ?
C27 La1 C21 148.7(4) . . ?
C21A La1 H1 66(3) . . ?
C20A La1 H1 75(3) . . ?
C22A La1 H1 85(3) . . ?
C19A La1 H1 102(3) . . ?
C28 La1 H1 61(3) . . ?
C23A La1 H1 112(3) . . ?
C29 La1 H1 81(3) . . ?
C18A La1 H1 121(3) . . ?
C34 La1 H1 66(2) . . ?
C35 La1 H1 77(2) . . ?
C27 La1 H1 70(3) . . ?
C21 La1 H1 79(3) . . ?
C21A La1 H2 101.2(19) . . ?
C20A La1 H2 91(2) . . ?
C22A La1 H2 85(3) . . ?
C19A La1 H2 64(2) . . ?
C28 La1 H2 119(4) . . ?
C23A La1 H2 58(3) . . ?
C29 La1 H2 95(4) . . ?
C18A La1 H2 45.0(18) . . ?
C34 La1 H2 125(3) . . ?
C35 La1 H2 109(4) . . ?
C27 La1 H2 117(3) . . ?
C21 La1 H2 92(3) . . ?
H1 La1 H2 166(3) . . ?
N1 La2 C14 142.0(6) . . ?
N1 La2 C7 136.5(6) . . ?
C14 La2 C7 81.4(7) . . ?
N1 La2 C8 121.5(4) . . ?
C14 La2 C8 29.5(3) . . ?
C7 La2 C8 97.6(5) . . ?
N1 La2 C8 121.5(4) . 4_565 ?
C14 La2 C8 29.5(3) . 4_565 ?
C7 La2 C8 97.6(5) . 4_565 ?
C8 La2 C8 49.0(4) . 4_565 ?
N1 La2 C1 116.9(4) . . ?
C14 La2 C1 97.5(5) . . ?
C7 La2 C1 29.3(3) . . ?
C8 La2 C1 121.6(3) . . ?
C8 La2 C1 100.5(4) 4_565 . ?
N1 La2 C1 116.9(4) . 4_565 ?
C14 La2 C1 97.5(5) . 4_565 ?
C7 La2 C1 29.3(3) . 4_565 ?
C8 La2 C1 100.5(4) . 4_565 ?
C8 La2 C1 121.6(3) 4_565 4_565 ?
C1 La2 C1 48.6(4) . 4_565 ?
N1 La2 C13 97.3(6) . 4_565 ?
C14 La2 C13 46.3(6) . 4_565 ?
C7 La2 C13 124.7(6) . 4_565 ?
C8 La2 C13 47.3(3) . 4_565 ?
C8 La2 C13 27.8(2) 4_565 4_565 ?
C1 La2 C13 126.9(4) . 4_565 ?
C1 La2 C13 143.6(5) 4_565 4_565 ?
N1 La2 C13 97.3(5) . . ?
C14 La2 C13 46.3(5) . . ?
C7 La2 C13 124.7(5) . . ?
C8 La2 C13 27.80(9) . . ?
C8 La2 C13 47.3(3) 4_565 . ?
C1 La2 C13 143.6(4) . . ?
C1 La2 C13 126.9(3) 4_565 . ?
C13 La2 C13 28.8(4) 4_565 . ?
N1 La2 C2 92.3(5) . 4_565 ?
C14 La2 C2 124.3(6) . 4_565 ?
C7 La2 C2 46.0(5) . 4_565 ?
C8 La2 C2 126.6(4) . 4_565 ?
C8 La2 C2 143.5(5) 4_565 4_565 ?
C1 La2 C2 47.2(3) . 4_565 ?
C1 La2 C2 27.6(2) 4_565 4_565 ?
C13 La2 C2 170.5(6) 4_565 4_565 ?
C13 La2 C2 149.5(2) . 4_565 ?
N1 La2 C2 92.3(4) . . ?
C14 La2 C2 124.3(5) . . ?
C7 La2 C2 46.0(4) . . ?
C8 La2 C2 143.5(4) . . ?
C8 La2 C2 126.6(3) 4_565 . ?
C1 La2 C2 27.56(9) . . ?
C1 La2 C2 47.2(3) 4_565 . ?
C13 La2 C2 149.5(3) 4_565 . ?
C13 La2 C2 170.5(4) . . ?
C2 La2 C2 29.1(3) 4_565 . ?
N1 La2 C15 62.5(3) . 4_565 ?
C14 La2 C15 111.8(3) . 4_565 ?
C7 La2 C15 109.1(4) . 4_565 ?
C8 La2 C15 83.3(4) . 4_565 ?
C8 La2 C15 128.2(4) 4_565 4_565 ?
C1 La2 C15 124.4(4) . 4_565 ?
C1 La2 C15 80.4(4) 4_565 4_565 ?
C13 La2 C15 106.9(4) 4_565 4_565 ?
C13 La2 C15 81.3(4) . 4_565 ?
C2 La2 C15 77.5(4) 4_565 4_565 ?
C2 La2 C15 103.3(4) . 4_565 ?
C1_3 Al2 C1_1 104(2) . . ?
C1_4 Al2 C1_5 99.1(14) . . ?
C1_3 Al2 C1_2 84.8(18) . . ?
C1_1 Al2 C1_2 133(2) . . ?
C1_4 Al2 C1_6 114.4(12) . . ?
C1_5 Al2 C1_6 130.9(12) . . ?
C1_3 Al2 H1 100(5) . . ?
C1_4 Al2 H1 104(4) . . ?
C1_1 Al2 H1 118(4) . . ?
C1_5 Al2 H1 111(4) . . ?
C1_2 Al2 H1 106(4) . . ?
C1_6 Al2 H1 95(5) . . ?
Si1 N1 Si1 132.2(13) . 4_565 ?
Si2A N1 Si2A 118.0(15) 4_565 . ?
Si1 N1 La2 113.8(6) . . ?
Si1 N1 La2 113.8(6) 4_565 . ?
Si2A N1 La2 100.9(8) 4_565 . ?
Si2A N1 La2 100.9(8) . . ?
Si1 C16 H16A 109.5 . . ?
Si1 C16 H16B 109.5 . . ?
H16A C16 H16B 109.5 . . ?
Si1 C16 H16C 109.5 . . ?
H16A C16 H16C 109.5 . . ?
H16B C16 H16C 109.5 . . ?
Si1 C17 H17A 109.5 . . ?
Si1 C17 H17B 109.5 . . ?
H17A C17 H17B 109.5 . . ?
Si1 C17 H17C 109.5 . . ?
H17A C17 H17C 109.5 . . ?
H17B C17 H17C 109.5 . . ?
C18 C24 C18 104(3) . 4_565 ?
C18 C24 H24 128.2 . . ?
C18 C24 H24 128.2 4_565 . ?
C23 C23 C22 130.7(7) 4_565 . ?
C23 C23 C18 109.2(7) 4_565 . ?
C22 C23 C18 120.0 . . ?
C23 C23 La1 120.7(3) 4_565 . ?
C22 C23 La1 75.9(7) . . ?
C18 C23 La1 76.8(6) . . ?
C21 C22 C23 120.0 . . ?
C21 C22 La1 76.0(8) . . ?
C23 C22 La1 77.4(7) . . ?
C21 C22 H22 120.0 . . ?
C23 C22 H22 120.0 . . ?
La1 C22 H22 117.5 . . ?
C22 C21 C20 120.0 . . ?
C22 C21 La1 77.1(7) . . ?
C20 C21 La1 76.7(6) . . ?
C22 C21 H21 120.0 . . ?
C20 C21 H21 120.0 . . ?
La1 C21 H21 116.9 . . ?
C19 C20 C21 120.0 . . ?
C19 C20 La1 77.3(7) . . ?
C21 C20 La1 76.3(6) . . ?
C19 C20 H20 120.0 . . ?
C21 C20 H20 120.0 . . ?
La1 C20 H20 117.1 . . ?
C20 C19 C18 120.0 . . ?
C20 C19 La1 75.8(7) . . ?
C18 C19 La1 77.2(8) . . ?
C20 C19 H19 120.0 . . ?
C18 C19 H19 120.0 . . ?
La1 C19 H19 117.8 . . ?
C19 C18 C23 120.0 . . ?
C19 C18 C24 131.4(19) . . ?
C23 C18 C24 108.5(19) . . ?
C19 C18 La1 76.1(8) . . ?
C23 C18 La1 76.5(6) . . ?
C24 C18 La1 115.0(18) . . ?
C30 C31 C30 112(4) 4_565 . ?
C30 C31 H31 124.1 4_565 . ?
C30 C31 H31 124.1 . . ?
C32 C38 C32 113(3) . 4_565 ?
C32 C38 H38 123.5 . . ?
C32 C38 H38 123.5 4_565 . ?
N1 Si1 C17 117.1(12) . . ?
N1 Si1 C15 100.9(9) . . ?
C17 Si1 C15 109.1(11) . . ?
N1 Si1 C16 104.5(12) . . ?
C17 Si1 C16 120.0(16) . . ?
C15 Si1 C16 102.6(13) . . ?
N1 Si1 La2 38.6(6) . . ?
C17 Si1 La2 125.2(10) . . ?
C15 Si1 La2 62.5(5) . . ?
C16 Si1 La2 114.5(13) . . ?
Si2A C16A H16D 109.5 . . ?
Si2A C16A H16E 109.5 . . ?
H16D C16A H16E 109.5 . . ?
Si2A C16A H16F 109.5 . . ?
H16D C16A H16F 109.5 . . ?
H16E C16A H16F 109.5 . . ?
Si2A C17A H17D 109.5 . . ?
Si2A C17A H17E 109.5 . . ?
H17D C17A H17E 109.5 . . ?
Si2A C17A H17F 109.5 . . ?
H17D C17A H17F 109.5 . . ?
H17E C17A H17F 109.5 . . ?
C23A C24A C23A 102(3) . 4_565 ?
C23A C24A H24A 129.2 . . ?
C23A C24A H24A 129.2 4_565 . ?
C22A C23A C18A 120.0 . . ?
C22A C23A C24A 131.9(17) . . ?
C18A C23A C24A 107.2(17) . . ?
C22A C23A La1 75.0(8) . . ?
C18A C23A La1 77.0(7) . . ?
C24A C23A La1 109.5(16) . . ?
C23A C22A C21A 120.0 . . ?
C23A C22A La1 77.6(8) . . ?
C21A C22A La1 75.4(7) . . ?
C23A C22A H22A 120.0 . . ?
C21A C22A H22A 120.0 . . ?
La1 C22A H22A 117.8 . . ?
C20A C21A C22A 120.0 . . ?
C20A C21A La1 76.7(7) . . ?
C22A C21A La1 76.9(7) . . ?
C20A C21A H21A 120.0 . . ?
C22A C21A H21A 120.0 . . ?
La1 C21A H21A 117.2 . . ?
C19A C20A C21A 120.0 . . ?
C19A C20A La1 77.6(8) . . ?
C21A C20A La1 75.5(8) . . ?
C19A C20A H20A 120.0 . . ?
C21A C20A H20A 120.0 . . ?
La1 C20A H20A 117.7 . . ?
C20A C19A C18A 120.0 . . ?
C20A C19A La1 74.9(8) . . ?
C18A C19A La1 77.1(7) . . ?
C20A C19A H19A 120.0 . . ?
C18A C19A H19A 120.0 . . ?
La1 C19A H19A 118.9 . . ?
C19A C18A C23A 120.0 . . ?
C19A C18A C18A 129.3 . 4_565 ?
C23A C18A C18A 110.7 . 4_565 ?
C19A C18A La1 75.7(7) . . ?
C23A C18A La1 75.8(7) . . ?
C18A C18A La1 119.5(7) 4_565 . ?
C26A C31A C26A 111(5) 4_565 . ?
C26A C31A H31A 124.3 4_565 . ?
C26A C31A H31A 124.3 . . ?
C29A C30A C25A 120.0 . . ?
C29A C30A La1 74.5(7) . . ?
C25A C30A La1 78.6(7) . . ?
C29A C30A H30A 120.0 . . ?
C25A C30A H30A 120.0 . . ?
La1 C30A H30A 117.7 . . ?
C28A C29A C30A 120.0 . . ?
C28A C29A La1 76.0(7) . . ?
C30A C29A La1 79.1(7) . . ?
C28A C29A H29A 120.0 . . ?
C30A C29A H29A 120.0 . . ?
La1 C29A H29A 115.6 . . ?
C27A C28A C29A 120.0 . . ?
C27A C28A La1 78.4(7) . . ?
C29A C28A La1 77.3(7) . . ?
C27A C28A H28A 120.0 . . ?
C29A C28A H28A 120.0 . . ?
La1 C28A H28A 115.0 . . ?
C28A C27A C26A 120.0 . . ?
C28A C27A La1 75.0(7) . . ?
C26A C27A La1 79.2(7) . . ?
C28A C27A H27A 120.0 . . ?
C26A C27A H27A 120.0 . . ?
La1 C27A H27A 116.5 . . ?
C31A C26A C25A 111(3) . . ?
C31A C26A C27A 129(3) . . ?
C25A C26A C27A 120.0 . . ?
C31A C26A La1 127(2) . . ?
C25A C26A La1 77.7(6) . . ?
C27A C26A La1 74.6(7) . . ?
C26A C25A C30A 120.0 . . ?
C26A C25A C25A 102.7 . 4_565 ?
C30A C25A C25A 137.3 . 4_565 ?
C26A C25A La1 76.4(6) . . ?
C30A C25A La1 75.4(7) . . ?
C25A C25A La1 118.6(7) 4_565 . ?
C33A C32A C37A 128(4) . . ?
C33A C32A C32A 133(2) . 4_565 ?
C37A C32A C32A 99(2) . 4_565 ?
C33A C32A La1 81(2) . . ?
C37A C32A La1 77(2) . . ?
C32A C32A La1 118.2(6) 4_565 . ?
C32A C33A C34A 121(3) . . ?
C32A C33A La1 75(2) . . ?
C34A C33A La1 73.8(17) . . ?
C32A C33A H33A 119.5 . . ?
C34A C33A H33A 119.5 . . ?
La1 C33A H33A 122.6 . . ?
C35A C34A C33A 119(3) . . ?
C35A C34A La1 76.2(18) . . ?
C33A C34A La1 79.6(17) . . ?
C35A C34A H34A 120.5 . . ?
C33A C34A H34A 120.5 . . ?
La1 C34A H34A 114.4 . . ?
C34A C35A C36A 122(3) . . ?
C34A C35A La1 77.1(17) . . ?
C36A C35A La1 77.5(17) . . ?
C34A C35A H35A 119.0 . . ?
C36A C35A H35A 119.0 . . ?
La1 C35A H35A 117.0 . . ?
C35A C36A C37A 112(3) . . ?
C35A C36A La1 75.2(18) . . ?
C37A C36A La1 74(2) . . ?
C35A C36A H36A 124.0 . . ?
C37A C36A H36A 124.0 . . ?
La1 C36A H36A 118.3 . . ?
C32A C37A C38A 127(4) . . ?
C32A C37A C36A 118(3) . . ?
C38A C37A C36A 115(3) . . ?
C32A C37A C37A 81(2) . 4_565 ?
C38A C37A C37A 46.4(19) . 4_565 ?
C36A C37A C37A 160.9(18) . 4_565 ?
C32A C37A La1 78(2) . . ?
C38A C37A La1 120(3) . . ?
C36A C37A La1 75.2(19) . . ?
C37A C37A La1 114.2(7) 4_565 . ?
C37A C38A C37A 87(4) 4_565 . ?
C37A C38A H38A 136.4 4_565 . ?
C37A C38A H38A 136.4 . . ?
C17A Si2A N1 132(2) . . ?
C17A Si2A C16A 94(3) . . ?
N1 Si2A C16A 97.5(16) . . ?
C17A Si2A C15 123(2) . . ?
N1 Si2A C15 99.4(11) . . ?
C16A Si2A C15 104.2(17) . . ?
C17A Si2A La2 128.0(19) . . ?
N1 Si2A La2 45.3(7) . . ?
C16A Si2A La2 135.2(16) . . ?
C15 Si2A La2 67.7(7) . . ?
C2_1 C1_1 Al2 135(3) . . ?
C2_1 C1_1 H1A_1 103.5 . . ?
Al2 C1_1 H1A_1 103.5 . . ?
C2_1 C1_1 H1AB_1 103.5 . . ?
Al2 C1_1 H1AB_1 103.5 . . ?
H1A_1 C1_1 H1AB_1 105.3 . . ?
C1_1 C2_1 C4_1 114(2) . . ?
C1_1 C2_1 C3_1 108(2) . . ?
C4_1 C2_1 C3_1 112(2) . . ?
C1_1 C2_1 H2_1 107.6 . . ?
C4_1 C2_1 H2_1 107.6 . . ?
C3_1 C2_1 H2_1 107.6 . . ?
C2_1 C3_1 H3A_1 109.5 . . ?
C2_1 C3_1 H3B_1 109.5 . . ?
H3A_1 C3_1 H3B_1 109.5 . . ?
C2_1 C3_1 H3C_1 109.5 . . ?
H3A_1 C3_1 H3C_1 109.5 . . ?
H3B_1 C3_1 H3C_1 109.5 . . ?
C2_1 C4_1 H4A_1 109.5 . . ?
C2_1 C4_1 H4B_1 109.5 . . ?
H4A_1 C4_1 H4B_1 109.5 . . ?
C2_1 C4_1 H4C_1 109.5 . . ?
H4A_1 C4_1 H4C_1 109.5 . . ?
H4B_1 C4_1 H4C_1 109.5 . . ?
C2_2 C1_2 Al2 121(3) . . ?
C2_2 C1_2 H1A_2 107.1 . . ?
Al2 C1_2 H1A_2 107.1 . . ?
C2_2 C1_2 H1AB_2 107.1 . . ?
Al2 C1_2 H1AB_2 107.1 . . ?
H1A_2 C1_2 H1AB_2 106.8 . . ?
C3_2 C2_2 C1_2 106(2) . . ?
C3_2 C2_2 C4_2 111(2) . . ?
C1_2 C2_2 C4_2 112(2) . . ?
C3_2 C2_2 H2_2 109.1 . . ?
C1_2 C2_2 H2_2 109.1 . . ?
C4_2 C2_2 H2_2 109.1 . . ?
C2_2 C3_2 H3A_2 109.5 . . ?
C2_2 C3_2 H3B_2 109.5 . . ?
H3A_2 C3_2 H3B_2 109.5 . . ?
C2_2 C3_2 H3C_2 109.5 . . ?
H3A_2 C3_2 H3C_2 109.5 . . ?
H3B_2 C3_2 H3C_2 109.5 . . ?
C2_2 C4_2 H4A_2 109.5 . . ?
C2_2 C4_2 H4B_2 109.5 . . ?
H4A_2 C4_2 H4B_2 109.5 . . ?
C2_2 C4_2 H4C_2 109.5 . . ?
H4A_2 C4_2 H4C_2 109.5 . . ?
H4B_2 C4_2 H4C_2 109.5 . . ?
C2_3 C1_3 Al2 117(3) . . ?
C2_3 C1_3 H1A_3 108.0 . . ?
Al2 C1_3 H1A_3 108.0 . . ?
C2_3 C1_3 H1AB_3 108.0 . . ?
Al2 C1_3 H1AB_3 108.0 . . ?
H1A_3 C1_3 H1AB_3 107.2 . . ?
C1_3 C2_3 C4_3 115(2) . . ?
C1_3 C2_3 C3_3 108.6(18) . . ?
C4_3 C2_3 C3_3 108.6(18) . . ?
C1_3 C2_3 H2_3 108.3 . . ?
C4_3 C2_3 H2_3 108.3 . . ?
C3_3 C2_3 H2_3 108.3 . . ?
C2_3 C3_3 H3A_3 109.5 . . ?
C2_3 C3_3 H3B_3 109.5 . . ?
H3A_3 C3_3 H3B_3 109.5 . . ?
C2_3 C3_3 H3C_3 109.5 . . ?
H3A_3 C3_3 H3C_3 109.5 . . ?
H3B_3 C3_3 H3C_3 109.5 . . ?
C2_3 C4_3 H4A_3 109.5 . . ?
C2_3 C4_3 H4B_3 109.5 . . ?
H4A_3 C4_3 H4B_3 109.5 . . ?
C2_3 C4_3 H4C_3 109.5 . . ?
H4A_3 C4_3 H4C_3 109.5 . . ?
H4B_3 C4_3 H4C_3 109.5 . . ?
C2_4 C1_4 Al2 128.4(18) . . ?
C2_4 C1_4 H1A_4 105.2 . . ?
Al2 C1_4 H1A_4 105.2 . . ?
C2_4 C1_4 H1AB_4 105.2 . . ?
Al2 C1_4 H1AB_4 105.2 . . ?
H1A_4 C1_4 H1AB_4 105.9 . . ?
C1_4 C2_4 C4_4 115.9(17) . . ?
C1_4 C2_4 C3_4 109.4(17) . . ?
C4_4 C2_4 C3_4 109.4(17) . . ?
C1_4 C2_4 H2_4 107.2 . . ?
C4_4 C2_4 H2_4 107.2 . . ?
C3_4 C2_4 H2_4 107.2 . . ?
C2_4 C3_4 H3A_4 109.5 . . ?
C2_4 C3_4 H3B_4 109.5 . . ?
H3A_4 C3_4 H3B_4 109.5 . . ?
C2_4 C3_4 H3C_4 109.5 . . ?
H3A_4 C3_4 H3C_4 109.5 . . ?
H3B_4 C3_4 H3C_4 109.5 . . ?
C2_4 C4_4 H4A_4 109.5 . . ?
C2_4 C4_4 H4B_4 109.5 . . ?
H4A_4 C4_4 H4B_4 109.5 . . ?
C2_4 C4_4 H4C_4 109.5 . . ?
H4A_4 C4_4 H4C_4 109.5 . . ?
H4B_4 C4_4 H4C_4 109.5 . . ?
C2_5 C1_5 Al2 125(2) . . ?
C2_5 C1_5 H1A_5 106.0 . . ?
Al2 C1_5 H1A_5 106.0 . . ?
C2_5 C1_5 H1AB_5 106.0 . . ?
Al2 C1_5 H1AB_5 106.0 . . ?
H1A_5 C1_5 H1AB_5 106.3 . . ?
C1_5 C2_5 C4_5 113.4(18) . . ?
C1_5 C2_5 C3_5 106.7(16) . . ?
C4_5 C2_5 C3_5 111.4(16) . . ?
C1_5 C2_5 H2_5 108.4 . . ?
C4_5 C2_5 H2_5 108.4 . . ?
C3_5 C2_5 H2_5 108.4 . . ?
C2_5 C3_5 H3A_5 109.5 . . ?
C2_5 C3_5 H3B_5 109.5 . . ?
H3A_5 C3_5 H3B_5 109.5 . . ?
C2_5 C3_5 H3C_5 109.5 . . ?
H3A_5 C3_5 H3C_5 109.5 . . ?
H3B_5 C3_5 H3C_5 109.5 . . ?
C2_5 C4_5 H4A_5 109.5 . . ?
C2_5 C4_5 H4B_5 109.5 . . ?
H4A_5 C4_5 H4B_5 109.5 . . ?
C2_5 C4_5 H4C_5 109.5 . . ?
H4A_5 C4_5 H4C_5 109.5 . . ?
H4B_5 C4_5 H4C_5 109.5 . . ?
C2_6 C1_6 Al2 123.9(16) . . ?
C2_6 C1_6 H1A_6 106.4 . . ?
Al2 C1_6 H1A_6 106.4 . . ?
C2_6 C1_6 H1AB_6 106.4 . . ?
Al2 C1_6 H1AB_6 106.4 . . ?
H1A_6 C1_6 H1AB_6 106.4 . . ?
C1_6 C2_6 C3_6 112.5(17) . . ?
C1_6 C2_6 C4_6 116.0(17) . . ?
C3_6 C2_6 C4_6 110.6(16) . . ?
C1_6 C2_6 H2_6 105.6 . . ?
C3_6 C2_6 H2_6 105.6 . . ?
C4_6 C2_6 H2_6 105.6 . . ?
C2_6 C3_6 H3A_6 109.5 . . ?
C2_6 C3_6 H3B_6 109.5 . . ?
H3A_6 C3_6 H3B_6 109.5 . . ?
C2_6 C3_6 H3C_6 109.5 . . ?
H3A_6 C3_6 H3C_6 109.5 . . ?
H3B_6 C3_6 H3C_6 109.5 . . ?
C2_6 C4_6 H4A_6 109.5 . . ?
C2_6 C4_6 H4B_6 109.5 . . ?
H4A_6 C4_6 H4B_6 109.5 . . ?
C2_6 C4_6 H4C_6 109.5 . . ?
H4A_6 C4_6 H4C_6 109.5 . . ?
H4B_6 C4_6 H4C_6 109.5 . . ?

loop_
_geom_bond_atom_site_label_1
_geom_bond_atom_site_label_2
_geom_bond_distance
_geom_bond_site_symmetry_2
_geom_bond_publ_flag
C1 C2 1.3900 . ?
C1 C6 1.3900 . ?
C1 C7 1.430(13) . ?
C1 La2 2.855(12) . ?
C2 C3 1.3900 . ?
C2 C2 1.487(15) 4_565 ?
C2 La2 2.963(10) . ?
C3 C4 1.3900 . ?
C3 H3 0.9500 . ?
C4 C5 1.3900 . ?
C4 H4 0.9500 . ?
C5 C6 1.3900 . ?
C5 H5 0.9500 . ?
C6 H6 0.9500 . ?
C25 C26 1.3900 . ?
C25 C30 1.3900 . ?
C25 C25 1.50(3) 4_565 ?
C25 La1 3.05(2) . ?
C26 C27 1.3900 . ?
C26 La1 3.032(19) . ?
C26 H26 0.9500 . ?
C27 C28 1.3900 . ?
C27 La1 2.971(19) . ?
C27 H27 0.9500 . ?
C28 C29 1.3900 . ?
C28 La1 2.93(2) . ?
C28 H28 0.9500 . ?
C29 C30 1.3900 . ?
C29 La1 2.94(2) . ?
C29 H29 0.9500 . ?
C30 C31 1.41(3) . ?
C30 La1 3.01(2) . ?
C32 C38 1.39(3) . ?
C32 C33 1.3900 . ?
C32 C37 1.3900 . ?
C32 La1 3.10(2) . ?
C33 C34 1.3900 . ?
C33 La1 3.02(2) . ?
C33 H33 0.9500 . ?
C34 C35 1.3900 . ?
C34 La1 2.94(3) . ?
C34 H34 0.9500 . ?
C35 C36 1.3900 . ?
C35 La1 2.95(2) . ?
C35 H35 0.9500 . ?
C36 C37 1.3900 . ?
C36 La1 3.03(2) . ?
C36 H36 0.9500 . ?
C37 C37 1.42(3) 4_565 ?
C37 La1 3.10(3) . ?
C7 C1 1.430(13) 4_565 ?
C7 La2 2.80(3) . ?
C7 H7 0.9500 . ?
C8 C9 1.3900 . ?
C8 C13 1.3900 . ?
C8 C14 1.423(14) . ?
C8 La2 2.854(10) . ?
C9 C10 1.3900 . ?
C9 H9 0.9500 . ?
C10 C11 1.3900 . ?
C10 H10 0.9500 . ?
C11 C12 1.3900 . ?
C11 H11 0.9500 . ?
C12 C13 1.3900 . ?
C12 H12 0.9500 . ?
C13 C13 1.456(18) 4_565 ?
C13 La2 2.926(11) . ?
C14 C8 1.423(14) 4_565 ?
C14 La2 2.71(2) . ?
C14 H14 0.9500 . ?
C15 Si2A 1.92(2) . ?
C15 Si1 1.956(17) . ?
C15 H15A 0.9800 . ?
C15 H15B 0.9800 . ?
C15 H15C 0.9800 . ?
C15 H15D 0.9800 . ?
C15 H15E 0.9800 . ?
C15 H15F 0.9800 . ?
La1 C21A 2.89(3) . ?
La1 C20A 2.91(2) . ?
La1 C22A 2.91(2) . ?
La1 C19A 2.94(2) . ?
La1 C23A 2.94(2) . ?
La1 C18A 2.96(2) . ?
La1 C21 2.98(2) . ?
La1 H1 2.39(10) . ?
La1 H2 2.286(19) . ?
La2 N1 2.307(18) . ?
La2 C8 2.854(10) 4_565 ?
La2 C1 2.855(12) 4_565 ?
La2 C13 2.926(18) 4_565 ?
La2 C2 2.963(18) 4_565 ?
La2 C15 3.031(15) 4_565 ?
Al2 C1_3 1.92(4) . ?
Al2 C1_4 1.93(2) . ?
Al2 C1_1 1.95(4) . ?
Al2 C1_5 2.00(3) . ?
Al2 C1_2 2.01(5) . ?
Al2 C1_6 2.20(3) . ?
Al2 H1 1.63(10) . ?
N1 Si1 1.718(13) . ?
N1 Si1 1.718(13) 4_565 ?
N1 Si2A 1.804(18) 4_565 ?
N1 Si2A 1.804(18) . ?
C16 Si1 1.98(3) . ?
C16 H16A 0.9800 . ?
C16 H16B 0.9800 . ?
C16 H16C 0.9800 . ?
C17 Si1 1.87(3) . ?
C17 H17A 0.9800 . ?
C17 H17B 0.9800 . ?
C17 H17C 0.9800 . ?
C24 C18 1.43(3) . ?
C24 C18 1.43(3) 4_565 ?
C24 H24 0.9500 . ?
C23 C23 1.33(3) 4_565 ?
C23 C22 1.3900 . ?
C23 C18 1.3900 . ?
C22 C21 1.3900 . ?
C22 H22 0.9500 . ?
C21 C20 1.3900 . ?
C21 H21 0.9500 . ?
C20 C19 1.3900 . ?
C20 H20 0.9500 . ?
C19 C18 1.3900 . ?
C19 H19 0.9500 . ?
C31 C30 1.41(3) 4_565 ?
C31 H31 0.9500 . ?
C38 C32 1.39(3) 4_565 ?
C38 H38 0.9500 . ?
C16A Si2A 1.88(5) . ?
C16A H16D 0.9800 . ?
C16A H16E 0.9800 . ?
C16A H16F 0.9800 . ?
C17A Si2A 1.67(5) . ?
C17A H17D 0.9800 . ?
C17A H17E 0.9800 . ?
C17A H17F 0.9800 . ?
C24A C23A 1.59(3) . ?
C24A C23A 1.59(3) 4_565 ?
C24A H24A 0.9500 . ?
C23A C22A 1.3900 . ?
C23A C18A 1.3900 . ?
C22A C21A 1.3900 . ?
C22A H22A 0.9500 . ?
C21A C20A 1.3900 . ?
C21A H21A 0.9500 . ?
C20A C19A 1.3900 . ?
C20A H20A 0.9500 . ?
C19A C18A 1.3900 . ?
C19A H19A 0.9500 . ?
C18A C18A 1.49(3) 4_565 ?
C31A C26A 1.24(3) 4_565 ?
C31A C26A 1.24(3) . ?
C31A H31A 0.9500 . ?
C30A C29A 1.3900 . ?
C30A C25A 1.3900 . ?
C30A H30A 0.9500 . ?
C29A C28A 1.3900 . ?
C29A H29A 0.9500 . ?
C28A C27A 1.3900 . ?
C28A H28A 0.9500 . ?
C27A C26A 1.3900 . ?
C27A H27A 0.9500 . ?
C26A C25A 1.3900 . ?
C25A C25A 1.43(3) 4_565 ?
C32A C33A 1.26(4) . ?
C32A C37A 1.28(4) . ?
C32A C32A 1.54(6) 4_565 ?
C33A C34A 1.40(4) . ?
C33A H33A 0.9500 . ?
C34A C35A 1.39(5) . ?
C34A H34A 0.9500 . ?
C35A C36A 1.43(4) . ?
C35A H35A 0.9500 . ?
C36A C37A 1.60(5) . ?
C36A H36A 0.9500 . ?
C37A C38A 1.40(5) . ?
C37A C37A 1.94(7) 4_565 ?
C38A C37A 1.40(5) 4_565 ?
C38A H38A 0.9500 . ?
C1_1 C2_1 1.486(16) . ?
C1_1 H1A_1 0.9900 . ?
C1_1 H1AB_1 0.9900 . ?
C2_1 C4_1 1.489(16) . ?
C2_1 C3_1 1.492(16) . ?
C2_1 H2_1 1.0000 . ?
C3_1 H3A_1 0.9800 . ?
C3_1 H3B_1 0.9800 . ?
C3_1 H3C_1 0.9800 . ?
C4_1 H4A_1 0.9800 . ?
C4_1 H4B_1 0.9800 . ?
C4_1 H4C_1 0.9800 . ?
C1_2 C2_2 1.493(16) . ?
C1_2 H1A_2 0.9900 . ?
C1_2 H1AB_2 0.9900 . ?
C2_2 C3_2 1.492(16) . ?
C2_2 C4_2 1.499(16) . ?
C2_2 H2_2 1.0000 . ?
C3_2 H3A_2 0.9800 . ?
C3_2 H3B_2 0.9800 . ?
C3_2 H3C_2 0.9800 . ?
C4_2 H4A_2 0.9800 . ?
C4_2 H4B_2 0.9800 . ?
C4_2 H4C_2 0.9800 . ?
C1_3 C2_3 1.484(15) . ?
C1_3 H1A_3 0.9900 . ?
C1_3 H1AB_3 0.9900 . ?
C2_3 C4_3 1.490(15) . ?
C2_3 C3_3 1.503(15) . ?
C2_3 H2_3 1.0000 . ?
C3_3 H3A_3 0.9800 . ?
C3_3 H3B_3 0.9800 . ?
C3_3 H3C_3 0.9800 . ?
C4_3 H4A_3 0.9800 . ?
C4_3 H4B_3 0.9800 . ?
C4_3 H4C_3 0.9800 . ?
C1_4 C2_4 1.476(14) . ?
C1_4 H1A_4 0.9900 . ?
C1_4 H1AB_4 0.9900 . ?
C2_4 C4_4 1.496(14) . ?
C2_4 C3_4 1.497(15) . ?
C2_4 H2_4 1.0000 . ?
C3_4 H3A_4 0.9800 . ?
C3_4 H3B_4 0.9800 . ?
C3_4 H3C_4 0.9800 . ?
C4_4 H4A_4 0.9800 . ?
C4_4 H4B_4 0.9800 . ?
C4_4 H4C_4 0.9800 . ?
C1_5 C2_5 1.485(15) . ?
C1_5 H1A_5 0.9900 . ?
C1_5 H1AB_5 0.9900 . ?
C2_5 C4_5 1.488(15) . ?
C2_5 C3_5 1.502(15) . ?
C2_5 H2_5 1.0000 . ?
C3_5 H3A_5 0.9800 . ?
C3_5 H3B_5 0.9800 . ?
C3_5 H3C_5 0.9800 . ?
C4_5 H4A_5 0.9800 . ?
C4_5 H4B_5 0.9800 . ?
C4_5 H4C_5 0.9800 . ?
C1_6 C2_6 1.472(14) . ?
C1_6 H1A_6 0.9900 . ?
C1_6 H1AB_6 0.9900 . ?
C2_6 C3_6 1.480(14) . ?
C2_6 C4_6 1.494(15) . ?
C2_6 H2_6 1.0000 . ?
C3_6 H3A_6 0.9800 . ?
C3_6 H3B_6 0.9800 . ?
C3_6 H3C_6 0.9800 . ?
C4_6 H4A_6 0.9800 . ?
C4_6 H4B_6 0.9800 . ?
C4_6 H4C_6 0.9800 . ?
